data_4100281
loop_
_publ_author_name
'Kleigrewe, Nina'
'Steffen, Winfried'
'Bl\"omker, Tobias'
'Kehr, Gerald'
'Fr\"ohlich, Roland'
'Wibbeling, Birgit'
'Erker, Gerhard'
'Wasilke, Julia-Christina'
'Wu, Guang'
'Bazan, Guillermo C.'

_publ_section_title
;
 Chelate Bis(imino)pyridine Cobalt Complexes: Synthesis, Reduction,
 and Evidence for the Generation of Ethene Polymerization Catalysts by
 Li^+^ Cation Activation
;
_journal_coden_ASTM JACSAT
_journal_issue 40
_journal_name_full 'Journal of the American Chemical Society'
_journal_page_first 13955
_journal_page_last 13968
_journal_paper_doi 10.1021/ja052129k
_journal_volume 127
_journal_year 2005
_chemical_formula_sum 'C46.5 H51 Cl2 Fe N3'
_chemical_formula_weight 778.65
_space_group_IT_number 14
_symmetry_cell_setting monoclinic
_symmetry_space_group_name_Hall '-P 2ybc'
_symmetry_space_group_name_H-M 'P 1 21/c 1'
_cell_angle_alpha 90.00
_cell_angle_beta 98.26(1)
_cell_angle_gamma 90.00
_cell_formula_units_Z 4
_cell_length_a 13.521(1)
_cell_length_b 16.290(1)
_cell_length_c 19.298(1)
_cell_measurement_temperature 198(2)
_cell_volume 4206.4(5)
_diffrn_ambient_temperature 198(2)
_exptl_crystal_density_diffrn 1.230
_cod_depositor_comments
;
 Updated bibliographic information.

 Antanas Vaitkus,
 2019-10-02
;
_cod_original_sg_symbol_H-M 'P 21/c'
_cod_original_formula_sum 'C46.50 H51 Cl2 Fe N3'
_cod_database_code 4100281

loop_
_symmetry_equiv_pos_as_xyz
'x, y, z'
'-x, y+1/2, -z+1/2'
'-x, -y, -z'
'x, -y-1/2, z-1/2'

loop_
_atom_site_label
_atom_site_type_symbol
_atom_site_fract_x
_atom_site_fract_y
_atom_site_fract_z
_atom_site_U_iso_or_equiv
_atom_site_adp_type
_atom_site_occupancy
_atom_site_symmetry_multiplicity
_atom_site_calc_flag
_atom_site_refinement_flags
_atom_site_disorder_assembly
_atom_site_disorder_group
Fe Fe 0.04534(3) 0.85266(3) 0.18276(2) 0.03161(14) Uani 1 1 d . . .
Cl1 Cl 0.10135(6) 0.75504(5) 0.25975(5) 0.0455(2) Uani 1 1 d . . .
Cl2 Cl -0.01130(7) 0.81349(6) 0.06764(5) 0.0503(3) Uani 1 1 d . . .
N1 N -0.09488(17) 0.88228(15) 0.22377(13) 0.0272(6) Uani 1 1 d . . .
C11 C -0.1430(2) 0.83145(18) 0.27092(17) 0.0297(7) Uani 1 1 d . . .
C12 C -0.1936(2) 0.7603(2) 0.24405(19) 0.0372(8) Uani 1 1 d . . .
C13 C -0.2441(3) 0.7155(2) 0.2893(2) 0.0488(10) Uani 1 1 d . . .
H13 H -0.2814 0.6685 0.2721 0.059 Uiso 1 1 calc R . .
C14 C -0.2415(3) 0.7375(2) 0.3585(2) 0.0546(11) Uani 1 1 d . . .
H14 H -0.2780 0.7067 0.3881 0.066 Uiso 1 1 calc R . .
C15 C -0.1858(3) 0.8043(3) 0.3847(2) 0.0522(10) Uani 1 1 d . . .
H15 H -0.1818 0.8173 0.4330 0.063 Uiso 1 1 calc R . .
C16 C -0.1351(2) 0.8534(2) 0.34189(18) 0.0367(8) Uani 1 1 d . . .
C17 C -0.1940(3) 0.7320(2) 0.1697(2) 0.0527(10) Uani 1 1 d . . .
H17 H -0.1585 0.7748 0.1455 0.063 Uiso 1 1 calc R . .
C18 C -0.1341(3) 0.6514(3) 0.1679(3) 0.0769(15) Uani 1 1 d . . .
H18A H -0.0658 0.6598 0.1918 0.115 Uiso 1 1 calc R . .
H18B H -0.1320 0.6355 0.1192 0.115 Uiso 1 1 calc R . .
H18C H -0.1664 0.6080 0.1917 0.115 Uiso 1 1 calc R . .
C19 C -0.2976(3) 0.7218(3) 0.1279(2) 0.0664(12) Uani 1 1 d . . .
H19A H -0.3341 0.6791 0.1495 0.100 Uiso 1 1 calc R . .
H19B H -0.2913 0.7059 0.0797 0.100 Uiso 1 1 calc R . .
H19C H -0.3340 0.7738 0.1275 0.100 Uiso 1 1 calc R . .
C20 C -0.0700(3) 0.9234(2) 0.37356(18) 0.0434(9) Uani 1 1 d . . .
H20 H -0.0530 0.9581 0.3342 0.052 Uiso 1 1 calc R . .
C21 C 0.0278(3) 0.8888(3) 0.4124(2) 0.0717(13) Uani 1 1 d . . .
H21A H 0.0139 0.8574 0.4532 0.108 Uiso 1 1 calc R . .
H21B H 0.0734 0.9341 0.4278 0.108 Uiso 1 1 calc R . .
H21C H 0.0587 0.8528 0.3809 0.108 Uiso 1 1 calc R . .
C22 C -0.1203(3) 0.9789(3) 0.4221(2) 0.0673(12) Uani 1 1 d . . .
H22A H -0.1858 0.9963 0.3982 0.101 Uiso 1 1 calc R . .
H22B H -0.0785 1.0272 0.4346 0.101 Uiso 1 1 calc R . .
H22C H -0.1290 0.9486 0.4647 0.101 Uiso 1 1 calc R . .
C2 C -0.1315(2) 0.95439(18) 0.20729(15) 0.0251(7) Uani 1 1 d . . .
C201 C -0.2246(2) 0.99055(19) 0.22835(16) 0.0276(7) Uani 1 1 d . . .
C202 C -0.3157(2) 0.9489(2) 0.21641(17) 0.0329(8) Uani 1 1 d . . .
H202 H -0.3191 0.8955 0.1964 0.039 Uiso 1 1 calc R . .
C203 C -0.4008(2) 0.9858(2) 0.2339(2) 0.0422(9) Uani 1 1 d . . .
H203 H -0.4629 0.9576 0.2259 0.051 Uiso 1 1 calc R . .
C204 C -0.3961(2) 1.0633(2) 0.2628(2) 0.0481(10) Uani 1 1 d . . .
H204 H -0.4550 1.0886 0.2742 0.058 Uiso 1 1 calc R . .
C205 C -0.3066(2) 1.1041(2) 0.2752(2) 0.0447(9) Uani 1 1 d . . .
H205 H -0.3037 1.1575 0.2952 0.054 Uiso 1 1 calc R . .
C206 C -0.2206(2) 1.06781(19) 0.25885(18) 0.0340(8) Uani 1 1 d . . .
H206 H -0.1585 1.0958 0.2685 0.041 Uiso 1 1 calc R . .
C3 C -0.0720(2) 1.00636(18) 0.16558(15) 0.0259(7) Uani 1 1 d . . .
N4 N 0.01762(16) 0.97385(15) 0.15820(12) 0.0259(6) Uani 1 1 d . . .
C5 C -0.1017(2) 1.08152(19) 0.13592(16) 0.0306(7) Uani 1 1 d . . .
H5 H -0.1662 1.1028 0.1395 0.037 Uiso 1 1 calc R . .
C6 C -0.0360(2) 1.1251(2) 0.10108(17) 0.0331(8) Uani 1 1 d . . .
H6 H -0.0548 1.1770 0.0808 0.040 Uiso 1 1 calc R . .
C7 C 0.0569(2) 1.09268(19) 0.09593(16) 0.0299(7) Uani 1 1 d . . .
H7 H 0.1032 1.1225 0.0730 0.036 Uiso 1 1 calc R . .
C8 C 0.0821(2) 1.01617(19) 0.12452(15) 0.0264(7) Uani 1 1 d . . .
C9 C 0.1803(2) 0.97463(19) 0.12578(15) 0.0266(7) Uani 1 1 d . . .
C901 C 0.2553(2) 1.01236(19) 0.08604(16) 0.0290(7) Uani 1 1 d . . .
C902 C 0.3539(2) 1.0263(2) 0.11568(18) 0.0369(8) Uani 1 1 d . . .
H902 H 0.3756 1.0115 0.1630 0.044 Uiso 1 1 calc R . .
C903 C 0.4207(2) 1.0619(2) 0.0762(2) 0.0467(10) Uani 1 1 d . . .
H903 H 0.4879 1.0714 0.0966 0.056 Uiso 1 1 calc R . .
C904 C 0.3896(3) 1.0833(2) 0.0073(2) 0.0537(11) Uani 1 1 d . . .
H904 H 0.4355 1.1079 -0.0194 0.064 Uiso 1 1 calc R . .
C905 C 0.2924(3) 1.0690(2) -0.02308(19) 0.0483(10) Uani 1 1 d . . .
H905 H 0.2714 1.0832 -0.0707 0.058 Uiso 1 1 calc R . .
C906 C 0.2257(2) 1.0340(2) 0.01639(17) 0.0368(8) Uani 1 1 d . . .
H906 H 0.1587 1.0246 -0.0044 0.044 Uiso 1 1 calc R . .
N10 N 0.19085(17) 0.90790(15) 0.16269(13) 0.0275(6) Uani 1 1 d . . .
C111 C 0.2846(2) 0.86374(19) 0.17527(16) 0.0286(7) Uani 1 1 d . . .
C112 C 0.3342(2) 0.86380(19) 0.24494(17) 0.0316(8) Uani 1 1 d . . .
C113 C 0.4249(2) 0.8225(2) 0.25846(18) 0.0383(8) Uani 1 1 d . . .
H113 H 0.4598 0.8217 0.3049 0.046 Uiso 1 1 calc R . .
C114 C 0.4657(2) 0.7826(2) 0.2062(2) 0.0407(9) Uani 1 1 d . . .
H114 H 0.5289 0.7565 0.2162 0.049 Uiso 1 1 calc R . .
C115 C 0.4139(2) 0.7810(2) 0.13915(19) 0.0377(8) Uani 1 1 d . . .
H115 H 0.4416 0.7521 0.1037 0.045 Uiso 1 1 calc R . .
C116 C 0.3220(2) 0.8205(2) 0.12184(17) 0.0328(8) Uani 1 1 d . . .
C117 C 0.2934(2) 0.9095(2) 0.30306(18) 0.0413(9) Uani 1 1 d . . .
H117 H 0.2211 0.9211 0.2869 0.050 Uiso 1 1 calc R . .
C118 C 0.3006(3) 0.8589(3) 0.3705(2) 0.0605(11) Uani 1 1 d . . .
H11A H 0.2671 0.8060 0.3604 0.091 Uiso 1 1 calc R . .
H11B H 0.2683 0.8888 0.4052 0.091 Uiso 1 1 calc R . .
H11C H 0.3711 0.8496 0.3890 0.091 Uiso 1 1 calc R . .
C119 C 0.3463(3) 0.9913(2) 0.3183(2) 0.0551(10) Uani 1 1 d . . .
H11D H 0.4181 0.9818 0.3317 0.083 Uiso 1 1 calc R . .
H11E H 0.3196 1.0188 0.3568 0.083 Uiso 1 1 calc R . .
H11F H 0.3354 1.0259 0.2764 0.083 Uiso 1 1 calc R . .
C120 C 0.2654(2) 0.8103(2) 0.04866(18) 0.0402(9) Uani 1 1 d . . .
H120 H 0.2069 0.8485 0.0438 0.048 Uiso 1 1 calc R . .
C121 C 0.2250(3) 0.7228(2) 0.0387(2) 0.0557(11) Uani 1 1 d . . .
H12A H 0.2809 0.6839 0.0444 0.084 Uiso 1 1 calc R . .
H12B H 0.1872 0.7171 -0.0083 0.084 Uiso 1 1 calc R . .
H12C H 0.1810 0.7113 0.0737 0.084 Uiso 1 1 calc R . .
C122 C 0.3294(3) 0.8326(3) -0.0081(2) 0.0563(11) Uani 1 1 d . . .
H12D H 0.3538 0.8890 -0.0008 0.084 Uiso 1 1 calc R . .
H12E H 0.2889 0.8281 -0.0543 0.084 Uiso 1 1 calc R . .
H12F H 0.3863 0.7949 -0.0054 0.084 Uiso 1 1 calc R . .
C31 C 0.4761(12) 0.9429(8) 0.5223(8) 0.038(6) Uiso 0.25 1 d PGD A -1
H31 H 0.4837 0.8851 0.5273 0.046 Uiso 0.25 1 calc PR A -1
C32 C 0.4059(14) 0.9839(11) 0.5555(10) 0.154(19) Uiso 0.25 1 d PG A -1
H32 H 0.3655 0.9542 0.5832 0.184 Uiso 0.25 1 calc PR A -1
C33 C 0.3948(15) 1.0684(11) 0.5482(13) 0.071(12) Uiso 0.25 1 d PG A -1
H33 H 0.3468 1.0964 0.5708 0.085 Uiso 0.25 1 calc PR A -1
C34 C 0.4539(13) 1.1119(8) 0.5077(10) 0.074(6) Uiso 0.25 1 d PG A -1
H34 H 0.4463 1.1697 0.5027 0.089 Uiso 0.25 1 calc PR A -1
C35 C 0.5241(11) 1.0709(8) 0.4745(8) 0.048(7) Uiso 0.25 1 d PGD A -1
H35 H 0.5646 1.1007 0.4468 0.057 Uiso 0.25 1 calc PR A -1
C36 C 0.5352(11) 0.9864(8) 0.4818(9) 0.057(5) Uiso 0.25 1 d PG A -1
C37 C 0.608(2) 0.9405(13) 0.4418(18) 0.106(17) Uiso 0.25 1 d PD A -1
H37A H 0.6006 0.9602 0.3933 0.159 Uiso 0.25 1 calc PR A -1
H37B H 0.5943 0.8815 0.4422 0.159 Uiso 0.25 1 calc PR A -1
H37C H 0.6770 0.9506 0.4643 0.159 Uiso 0.25 1 calc PR A -1
C41 C 0.5325(11) 1.0634(6) 0.4717(8) 0.26(3) Uiso 0.25 1 d PGD B -2
H41 H 0.5381 1.1193 0.4587 0.316 Uiso 0.25 1 calc PR B -2
C42 C 0.5934(9) 1.0045(8) 0.4474(7) 0.051(6) Uiso 0.25 1 d PG B -2
H42 H 0.6407 1.0201 0.4178 0.061 Uiso 0.25 1 calc PR B -2
C43 C 0.5852(10) 0.9227(8) 0.4663(8) 0.063(6) Uiso 0.25 1 d PG B -2
H43 H 0.6269 0.8824 0.4497 0.076 Uiso 0.25 1 calc PR B -2
C44 C 0.5161(10) 0.8999(6) 0.5095(7) 0.056(4) Uiso 0.25 1 d PG B -2
H44 H 0.5105 0.8440 0.5225 0.067 Uiso 0.25 1 calc PR B -2
C45 C 0.4551(9) 0.9588(8) 0.5338(7) 0.043(5) Uiso 0.25 1 d PGD B -2
H45 H 0.4079 0.9432 0.5634 0.052 Uiso 0.25 1 calc PR B -2
C46 C 0.4633(10) 1.0406(7) 0.5149(8) 0.074(7) Uiso 0.25 1 d PG B -2
C47 C 0.3991(15) 1.1062(13) 0.5441(12) 0.083(7) Uiso 0.25 1 d PD B -2
H47A H 0.3323 1.1066 0.5167 0.124 Uiso 0.25 1 calc PR B -2
H47B H 0.4303 1.1602 0.5412 0.124 Uiso 0.25 1 calc PR B -2
H47C H 0.3939 1.0936 0.5931 0.124 Uiso 0.25 1 calc PR B -2

loop_
_atom_site_aniso_label
_atom_site_aniso_U_11
_atom_site_aniso_U_22
_atom_site_aniso_U_33
_atom_site_aniso_U_23
_atom_site_aniso_U_13
_atom_site_aniso_U_12
Fe 0.0285(2) 0.0282(3) 0.0398(3) 0.0069(2) 0.01048(19) 0.0049(2)
Cl1 0.0450(5) 0.0335(5) 0.0582(6) 0.0153(4) 0.0073(4) 0.0080(4)
Cl2 0.0497(5) 0.0616(6) 0.0401(5) -0.0066(5) 0.0082(4) -0.0066(5)
N1 0.0255(13) 0.0241(15) 0.0322(15) -0.0007(12) 0.0053(11) -0.0009(11)
C11 0.0247(16) 0.0244(18) 0.041(2) 0.0060(15) 0.0095(14) 0.0059(13)
C12 0.0336(18) 0.0261(19) 0.054(2) 0.0019(17) 0.0151(16) -0.0002(15)
C13 0.042(2) 0.032(2) 0.075(3) 0.012(2) 0.0187(19) -0.0006(16)
C14 0.052(2) 0.045(3) 0.072(3) 0.026(2) 0.026(2) 0.006(2)
C15 0.057(2) 0.060(3) 0.044(2) 0.018(2) 0.0192(19) 0.013(2)
C16 0.0337(17) 0.040(2) 0.038(2) 0.0068(17) 0.0090(14) 0.0077(16)
C17 0.052(2) 0.039(2) 0.071(3) -0.014(2) 0.023(2) -0.0157(18)
C18 0.054(3) 0.060(3) 0.121(4) -0.043(3) 0.025(3) -0.009(2)
C19 0.073(3) 0.054(3) 0.072(3) -0.015(2) 0.011(2) -0.016(2)
C20 0.048(2) 0.050(2) 0.032(2) 0.0003(17) 0.0029(16) 0.0028(17)
C21 0.056(3) 0.087(3) 0.067(3) -0.024(3) -0.009(2) 0.014(2)
C22 0.077(3) 0.067(3) 0.058(3) -0.017(2) 0.010(2) 0.013(2)
C2 0.0235(15) 0.0249(18) 0.0268(17) -0.0011(14) 0.0037(12) 0.0014(13)
C201 0.0247(16) 0.0264(18) 0.0327(18) 0.0030(15) 0.0067(13) 0.0046(13)
C202 0.0254(17) 0.0276(19) 0.045(2) 0.0027(16) 0.0031(14) 0.0015(14)
C203 0.0229(17) 0.038(2) 0.067(3) 0.0061(19) 0.0093(16) -0.0020(15)
C204 0.0306(19) 0.045(2) 0.072(3) 0.003(2) 0.0216(18) 0.0102(17)
C205 0.044(2) 0.032(2) 0.061(3) -0.0052(18) 0.0195(18) 0.0064(16)
C206 0.0278(17) 0.0266(19) 0.049(2) 0.0008(16) 0.0092(15) 0.0002(14)
C3 0.0224(15) 0.0245(18) 0.0306(18) -0.0034(14) 0.0040(13) 0.0002(13)
N4 0.0226(13) 0.0279(15) 0.0271(14) 0.0020(12) 0.0035(10) -0.0005(11)
C5 0.0286(17) 0.0265(18) 0.0368(19) 0.0021(15) 0.0046(14) 0.0041(14)
C6 0.0337(18) 0.0274(19) 0.039(2) 0.0063(15) 0.0082(15) 0.0019(14)
C7 0.0312(17) 0.0278(19) 0.0314(19) 0.0028(15) 0.0072(14) -0.0040(14)
C8 0.0232(15) 0.0284(18) 0.0277(17) 0.0007(14) 0.0040(13) -0.0020(13)
C9 0.0246(16) 0.0301(19) 0.0252(17) 0.0004(15) 0.0039(12) -0.0041(13)
C901 0.0271(17) 0.0272(18) 0.0342(19) 0.0013(15) 0.0093(14) 0.0021(13)
C902 0.0292(18) 0.038(2) 0.044(2) 0.0053(17) 0.0069(15) 0.0012(15)
C903 0.0271(18) 0.054(2) 0.061(3) 0.008(2) 0.0113(17) -0.0054(17)
C904 0.047(2) 0.059(3) 0.061(3) 0.016(2) 0.029(2) -0.0022(19)
C905 0.049(2) 0.061(3) 0.038(2) 0.0113(19) 0.0160(17) -0.0054(19)
C906 0.0353(18) 0.044(2) 0.031(2) 0.0020(16) 0.0069(14) -0.0041(16)
N10 0.0243(13) 0.0277(16) 0.0306(15) -0.0005(12) 0.0042(11) 0.0046(11)
C111 0.0242(16) 0.0272(18) 0.0350(19) 0.0058(15) 0.0065(13) -0.0009(13)
C112 0.0245(16) 0.0307(19) 0.039(2) 0.0048(16) 0.0035(14) -0.0035(14)
C113 0.0301(18) 0.040(2) 0.043(2) 0.0094(18) -0.0031(15) -0.0005(15)
C114 0.0247(17) 0.034(2) 0.062(3) 0.0048(18) 0.0014(17) 0.0036(14)
C115 0.0303(18) 0.0287(19) 0.056(2) -0.0028(17) 0.0129(16) 0.0019(14)
C116 0.0252(16) 0.0315(19) 0.042(2) 0.0028(16) 0.0073(14) -0.0011(14)
C117 0.0317(18) 0.056(3) 0.036(2) 0.0020(18) 0.0034(15) 0.0025(16)
C118 0.062(3) 0.080(3) 0.039(2) 0.010(2) 0.0047(18) -0.008(2)
C119 0.070(3) 0.043(2) 0.054(3) -0.008(2) 0.012(2) 0.006(2)
C120 0.0357(18) 0.042(2) 0.043(2) -0.0113(18) 0.0072(15) 0.0063(16)
C121 0.049(2) 0.053(3) 0.062(3) -0.021(2) -0.0014(19) -0.0005(19)
C122 0.051(2) 0.074(3) 0.045(2) -0.001(2) 0.0115(18) 0.017(2)

loop_
_geom_bond_atom_site_label_1
_geom_bond_atom_site_label_2
_geom_bond_distance
_geom_bond_site_symmetry_2
_geom_bond_publ_flag
Fe N4 2.052(2) . ?
Fe N1 2.210(2) . ?
Fe Cl1 2.2329(10) . ?
Fe N10 2.247(2) . ?
Fe Cl2 2.3324(10) . ?
N1 C2 1.297(4) . ?
N1 C11 1.452(4) . ?
C11 C16 1.405(4) . ?
C11 C12 1.406(4) . ?
C12 C13 1.391(5) . ?
C12 C17 1.507(5) . ?
C13 C14 1.378(5) . ?
C14 C15 1.376(6) . ?
C15 C16 1.399(5) . ?
C16 C20 1.514(5) . ?
C17 C19 1.522(5) . ?
C17 C18 1.544(5) . ?
C20 C21 1.530(5) . ?
C20 C22 1.530(5) . ?
C2 C3 1.483(4) . ?
C2 C201 1.498(4) . ?
C201 C206 1.387(4) . ?
C201 C202 1.395(4) . ?
C202 C203 1.383(4) . ?
C203 C204 1.378(5) . ?
C204 C205 1.371(5) . ?
C205 C206 1.381(4) . ?
C3 N4 1.348(3) . ?
C3 C5 1.386(4) . ?
N4 C8 1.349(4) . ?
C5 C6 1.384(4) . ?
C6 C7 1.380(4) . ?
C7 C8 1.385(4) . ?
C8 C9 1.487(4) . ?
C9 N10 1.296(4) . ?
C9 C901 1.489(4) . ?
C901 C906 1.392(4) . ?
C901 C902 1.392(4) . ?
C902 C903 1.390(5) . ?
C903 C904 1.379(5) . ?
C904 C905 1.380(5) . ?
C905 C906 1.384(5) . ?
N10 C111 1.448(4) . ?
C111 C116 1.402(4) . ?
C111 C112 1.413(4) . ?
C112 C113 1.391(4) . ?
C112 C117 1.515(5) . ?
C113 C114 1.379(5) . ?
C114 C115 1.379(5) . ?
C115 C116 1.396(4) . ?
C116 C120 1.516(5) . ?
C117 C119 1.521(5) . ?
C117 C118 1.532(5) . ?
C120 C121 1.529(5) . ?
C120 C122 1.533(5) . ?
C31 C32 1.3900 . ?
C31 C36 1.3900 . ?
C32 C33 1.3900 . ?
C33 C34 1.3900 . ?
C34 C35 1.3900 . ?
C35 C36 1.3900 . ?
C36 C37 1.534(16) . ?
C41 C42 1.3900 . ?
C41 C46 1.3900 . ?
C42 C43 1.3900 . ?
C43 C44 1.3900 . ?
C44 C45 1.3900 . ?
C45 C46 1.3900 . ?
C46 C47 1.534(16) . ?
